data_1526679
loop_
_publ_author_name
'Stade, J.'
'Bohaty, L.'
'Held, P.'

_publ_section_title
;
 Crystal growth, crystal structure and physical properties of lithium
 sulfamate Li (N H2 S O3)
;
_journal_name_full 'Crystal Research and Technology'
_journal_page_first 347
_journal_page_last 360
_journal_volume 36
_journal_year 2001
_chemical_formula_sum 'H2 Li N O3 S'
_chemical_name_systematic 'Li (N H2 S O3)'
_space_group_IT_number 29
_symmetry_space_group_name_Hall 'P 2c -2ac'
_symmetry_space_group_name_H-M 'P c a 21'
_cell_angle_alpha 90
_cell_angle_beta 90
_cell_angle_gamma 90
_cell_formula_units_Z 8
_cell_length_a 16.253
_cell_length_b 5.0529
_cell_length_c 8.2469
_cell_volume 677.275
_citation_journal_id_ASTM CRTEDF
_cod_data_source_file Stade_CRTEDF_2001_972.cif
_cod_data_source_block H2Li1N1O3S1
_cod_original_cell_volume 677.2748
_cod_original_formula_sum 'H2 Li1 N1 O3 S1'
_cod_database_code 1526679

loop_
_symmetry_equiv_pos_as_xyz
x,y,z
-x,-y,z+1/2
-x+1/2,y,z+1/2
x+1/2,-y,z

loop_
_atom_site_label
_atom_site_type_symbol
_atom_site_fract_x
_atom_site_fract_y
_atom_site_fract_z
_atom_site_occupancy
_atom_site_U_iso_or_equiv
N1 N-3 0.3304 -0.0198 0.7707 1 0.0
Li2 Li+1 0.342 0.5439 0.4869 1 0.0
O6 O-2 0.26845 0.4577 0.0408 1 0.0
O3 O-2 0.38509 -0.0955 0.5007 1 0.0
H1 H+1 0.338 0.052 0.855 1 0.0
Li1 Li+1 0.4094 0.0516 0.2807 1 0.0
N2 N-3 0.4162 0.4641 -0.0066 1 0.0
O5 O-2 0.36312 0.4105 0.2675 1 0.0
H2 H+1 0.285 0.022 0.728 1 0.0
H3 H+1 0.459 0.506 0.026 1 0.0
S1 S+6 0.40648 0.04371 0.65109 1 0.0
H4 H+1 0.408 0.559 -0.097 1 0.0
S2 S+6 0.34326 0.55001 0.11681 1 0.0
O4 O-2 0.34217 0.8354 0.1442 1 0.0
O2 O-2 0.47745 -0.0645 0.7329 1 0.0
O1 O-2 0.41491 0.3264 0.6196 1 0.0
